data_4064530
loop_
_publ_author_name
'Ohashi, Masato'
'Ikawa, Masashi'
'Ogoshi, Sensuke'

_publ_section_title
;
 Intramolecular Oxidative Cyclization of Alkenes and Nitriles with
 Nickel(0)
;
_journal_issue 10
_journal_name_full Organometallics
_journal_page_first 2765
_journal_paper_doi 10.1021/om2001603
_journal_volume 30
_journal_year 2011
_chemical_formula_moiety 'C31 H48 Al F3 N Ni O3 P S'
_chemical_formula_sum 'C31 H48 Al F3 N Ni O3 P S'
_chemical_formula_weight 688.42
_chemical_name_systematic
; 
 ? 
;
_space_group_IT_number 14
_symmetry_cell_setting monoclinic
_symmetry_Int_Tables_number 14
_symmetry_space_group_name_Hall '-P 2yn'
_symmetry_space_group_name_H-M 'P 1 21/n 1'
_atom_sites_solution_hydrogens geom
_atom_sites_solution_primary direct
_atom_sites_solution_secondary difmap
_audit_creation_method SHELXL-97
_cell_angle_alpha 90.00
_cell_angle_beta 109.714(2)
_cell_angle_gamma 90.00
_cell_formula_units_Z 4
_cell_length_a 12.1333(9)
_cell_length_b 15.7000(11)
_cell_length_c 19.0696(12)
_cell_measurement_reflns_used 16562
_cell_measurement_temperature 123(2)
_cell_measurement_theta_max 30.48
_cell_measurement_theta_min 3.14
_cell_volume 3419.7(4)
_computing_cell_refinement 'Rigaku/RAPID Diffractometer Control'
_computing_data_collection 'Rigaku/RAPID Diffractometer Control'
_computing_data_reduction 'teXsan: PROCESS (MSC)'
_computing_molecular_graphics 'Ortep-3 (Louis J. Farrugia, 1999)'
_computing_publication_material 'SHELXL-97 and modified'
_computing_structure_refinement 'SHELXL-97 (Sheldrick, 1999)'
_computing_structure_solution 'PATTY (Bueskens, et al., 1994)'
_diffrn_ambient_temperature 123(2)
_diffrn_detector_area_resol_mean 10.00
_diffrn_measured_fraction_theta_full 0.995
_diffrn_measured_fraction_theta_max 0.995
_diffrn_measurement_device_type 'Rigaku R-AXIS RAPID'
_diffrn_measurement_method \w
_diffrn_radiation_detector 'imaging plate'
_diffrn_radiation_monochromator graphite
_diffrn_radiation_source 'fine-focus sealed tube'
_diffrn_radiation_type MoK\a
_diffrn_radiation_wavelength 0.71075
_diffrn_reflns_av_R_equivalents 0.0542
_diffrn_reflns_av_sigmaI/netI 0.0476
_diffrn_reflns_limit_h_max 17
_diffrn_reflns_limit_h_min -17
_diffrn_reflns_limit_k_max 22
_diffrn_reflns_limit_k_min -22
_diffrn_reflns_limit_l_max 27
_diffrn_reflns_limit_l_min -26
_diffrn_reflns_number 41324
_diffrn_reflns_theta_full 30.48
_diffrn_reflns_theta_max 30.48
_diffrn_reflns_theta_min 3.14
_exptl_absorpt_coefficient_mu 0.748
_exptl_absorpt_correction_T_max 0.8647
_exptl_absorpt_correction_T_min 0.6623
_exptl_absorpt_correction_type multi-scan
_exptl_absorpt_process_details
;
    Higashi, T. (1995). Program for Absorption Correction.
    Rigaku Corporation, Tokyo, Japan.
;
_exptl_crystal_colour orange
_exptl_crystal_density_diffrn 1.337
_exptl_crystal_density_method 'not measured'
_exptl_crystal_description block
_exptl_crystal_F_000 1456
_exptl_crystal_size_max 0.60
_exptl_crystal_size_mid 0.50
_exptl_crystal_size_min 0.20
_refine_diff_density_max 0.871
_refine_diff_density_min -0.630
_refine_diff_density_rms 0.090
_refine_ls_extinction_method none
_refine_ls_goodness_of_fit_ref 1.082
_refine_ls_hydrogen_treatment constr
_refine_ls_matrix_type full
_refine_ls_number_parameters 382
_refine_ls_number_reflns 10380
_refine_ls_number_restraints 0
_refine_ls_restrained_S_all 1.082
_refine_ls_R_factor_all 0.0707
_refine_ls_R_factor_gt 0.0460
_refine_ls_shift/su_max 0.001
_refine_ls_shift/su_mean 0.000
_refine_ls_structure_factor_coef Fsqd
_refine_ls_weighting_details 'calc w=1/[\s^2^(Fo^2^)+(0.0539P)^2^+1.6499P] where P=(Fo^2^+2Fc^2^)/3'
_refine_ls_weighting_scheme calc
_refine_ls_wR_factor_gt 0.1070
_refine_ls_wR_factor_ref 0.1207
_reflns_number_gt 7555
_reflns_number_total 10380
_reflns_threshold_expression >2sigma(I)
_cod_data_source_file om2001603_si_001.cif
_cod_data_source_block 9b
_cod_database_code 4064530

loop_
_symmetry_equiv_pos_as_xyz
'x, y, z'
'-x+1/2, y+1/2, -z+1/2'
'-x, -y, -z'
'x-1/2, -y-1/2, z-1/2'

loop_
_atom_site_label
_atom_site_type_symbol
_atom_site_fract_x
_atom_site_fract_y
_atom_site_fract_z
_atom_site_U_iso_or_equiv
_atom_site_adp_type
_atom_site_occupancy
_atom_site_symmetry_multiplicity
_atom_site_calc_flag
_atom_site_refinement_flags
Ni Ni 0.57628(2) 0.189430(16) 0.616958(13) 0.01701(7) Uani 1 1 d .
S S 0.39631(5) 0.25976(4) 0.45906(3) 0.02901(13) Uani 1 1 d .
P P 0.74060(4) 0.15571(3) 0.59904(3) 0.01669(10) Uani 1 1 d .
Al Al 0.28734(5) 0.25863(4) 0.58278(3) 0.02362(14) Uani 1 1 d .
F1 F 0.52228(17) 0.39640(12) 0.49150(12) 0.0717(6) Uani 1 1 d .
F2 F 0.52879(18) 0.32929(18) 0.39507(12) 0.0872(8) Uani 1 1 d .
F3 F 0.37554(16) 0.40402(13) 0.39056(10) 0.0665(6) Uani 1 1 d .
O1 O 0.49323(15) 0.21003(12) 0.50566(8) 0.0355(4) Uani 1 1 d .
O2 O 0.32708(19) 0.22198(14) 0.39047(10) 0.0537(6) Uani 1 1 d .
O3 O 0.32822(15) 0.29766(12) 0.50142(9) 0.0365(4) Uani 1 1 d .
N N 0.42999(14) 0.20526(11) 0.64120(9) 0.0193(3) Uani 1 1 d .
C1 C 0.44793(17) 0.17573(13) 0.70729(11) 0.0211(4) Uani 1 1 d .
C2 C 0.56735(17) 0.14099(14) 0.75156(10) 0.0232(4) Uani 1 1 d .
H2 H 0.5683 0.0789 0.7402 0.028 Uiso 1 1 calc R
C3 C 0.65371(18) 0.18513(15) 0.72277(11) 0.0243(4) Uani 1 1 d .
H3A H 0.7276 0.1524 0.7354 0.029 Uiso 1 1 calc R
H3B H 0.6713 0.2432 0.7439 0.029 Uiso 1 1 calc R
C4 C 0.37505(18) 0.16845(13) 0.75547(11) 0.0219(4) Uani 1 1 d .
C5 C 0.25379(19) 0.17193(15) 0.73898(12) 0.0269(4) Uani 1 1 d .
H5 H 0.2035 0.1850 0.6900 0.032 Uiso 1 1 calc R
C6 C 0.2080(2) 0.15611(16) 0.79506(13) 0.0311(5) Uani 1 1 d .
H6 H 0.1258 0.1585 0.7846 0.037 Uiso 1 1 calc R
C7 C 0.2817(2) 0.13668(16) 0.86670(13) 0.0334(5) Uani 1 1 d .
H7 H 0.2488 0.1248 0.9043 0.040 Uiso 1 1 calc R
C8 C 0.4021(2) 0.13435(16) 0.88415(12) 0.0308(5) Uani 1 1 d .
H8 H 0.4517 0.1218 0.9334 0.037 Uiso 1 1 calc R
C9 C 0.44891(18) 0.15069(13) 0.82836(11) 0.0220(4) Uani 1 1 d .
C10 C 0.57559(17) 0.15027(14) 0.83390(10) 0.0223(4) Uani 1 1 d .
H10A H 0.6181 0.1017 0.8642 0.027 Uiso 1 1 calc R
H10B H 0.6150 0.2041 0.8557 0.027 Uiso 1 1 calc R
C11 C 0.2587(2) 0.36527(16) 0.62700(15) 0.0392(6) Uani 1 1 d .
H11A H 0.2579 0.3542 0.6774 0.059 Uiso 1 1 calc R
H11B H 0.1829 0.3888 0.5964 0.059 Uiso 1 1 calc R
H11C H 0.3209 0.4061 0.6293 0.059 Uiso 1 1 calc R
C12 C 0.1567(2) 0.18149(16) 0.53252(13) 0.0350(5) Uani 1 1 d .
H12A H 0.1232 0.1592 0.5689 0.052 Uiso 1 1 calc R
H12B H 0.1855 0.1341 0.5100 0.052 Uiso 1 1 calc R
H12C H 0.0965 0.2127 0.4936 0.052 Uiso 1 1 calc R
C13 C 0.4589(2) 0.3531(2) 0.43318(16) 0.0482(7) Uani 1 1 d .
C21 C 0.71397(17) 0.12954(13) 0.49968(10) 0.0205(4) Uani 1 1 d .
H21 H 0.6588 0.1744 0.4707 0.025 Uiso 1 1 calc R
C22 C 0.6465(2) 0.04552(14) 0.47831(11) 0.0278(5) Uani 1 1 d .
H22A H 0.5788 0.0459 0.4962 0.033 Uiso 1 1 calc R
H22B H 0.6982 -0.0025 0.5027 0.033 Uiso 1 1 calc R
C23 C 0.6032(2) 0.03284(15) 0.39362(12) 0.0352(5) Uani 1 1 d .
H23A H 0.5641 -0.0232 0.3814 0.042 Uiso 1 1 calc R
H23B H 0.5449 0.0774 0.3697 0.042 Uiso 1 1 calc R
C24 C 0.7032(2) 0.03714(16) 0.36280(12) 0.0371(6) Uani 1 1 d .
H24A H 0.6714 0.0336 0.3078 0.045 Uiso 1 1 calc R
H24B H 0.7560 -0.0121 0.3814 0.045 Uiso 1 1 calc R
C25 C 0.7729(2) 0.11991(17) 0.38589(12) 0.0330(5) Uani 1 1 d .
H25A H 0.7224 0.1688 0.3623 0.040 Uiso 1 1 calc R
H25B H 0.8403 0.1191 0.3677 0.040 Uiso 1 1 calc R
C26 C 0.81763(19) 0.13177(16) 0.47077(11) 0.0290(5) Uani 1 1 d .
H26A H 0.8736 0.0858 0.4945 0.035 Uiso 1 1 calc R
H26B H 0.8590 0.1870 0.4837 0.035 Uiso 1 1 calc R
C31 C 0.84768(17) 0.24385(12) 0.61764(10) 0.0187(4) Uani 1 1 d .
H31 H 0.9125 0.2254 0.5998 0.022 Uiso 1 1 calc R
C32 C 0.7916(2) 0.32326(13) 0.57323(12) 0.0277(5) Uani 1 1 d .
H32A H 0.7274 0.3434 0.5901 0.033 Uiso 1 1 calc R
H32B H 0.7576 0.3085 0.5197 0.033 Uiso 1 1 calc R
C33 C 0.8817(2) 0.39466(15) 0.58329(13) 0.0352(5) Uani 1 1 d .
H33A H 0.9419 0.3765 0.5619 0.042 Uiso 1 1 calc R
H33B H 0.8424 0.4460 0.5560 0.042 Uiso 1 1 calc R
C34 C 0.9406(2) 0.41654(15) 0.66545(13) 0.0334(5) Uani 1 1 d .
H34A H 1.0027 0.4594 0.6707 0.040 Uiso 1 1 calc R
H34B H 0.8821 0.4415 0.6853 0.040 Uiso 1 1 calc R
C35 C 0.9938(2) 0.33746(15) 0.71006(12) 0.0311(5) Uani 1 1 d .
H35A H 1.0279 0.3526 0.7635 0.037 Uiso 1 1 calc R
H35B H 1.0578 0.3161 0.6936 0.037 Uiso 1 1 calc R
C36 C 0.90263(18) 0.26717(14) 0.70045(11) 0.0239(4) Uani 1 1 d .
H36A H 0.8409 0.2870 0.7198 0.029 Uiso 1 1 calc R
H36B H 0.9403 0.2162 0.7293 0.029 Uiso 1 1 calc R
C41 C 0.82466(17) 0.06822(13) 0.65883(11) 0.0206(4) Uani 1 1 d .
H41 H 0.8529 0.0930 0.7101 0.025 Uiso 1 1 calc R
C42 C 0.93591(19) 0.03815(14) 0.64583(12) 0.0254(4) Uani 1 1 d .
H42A H 0.9845 0.0879 0.6432 0.031 Uiso 1 1 calc R
H42B H 0.9151 0.0072 0.5979 0.031 Uiso 1 1 calc R
C43 C 1.0053(2) -0.02053(15) 0.70954(13) 0.0305(5) Uani 1 1 d .
H43A H 1.0761 -0.0413 0.7001 0.037 Uiso 1 1 calc R
H43B H 1.0309 0.0119 0.7568 0.037 Uiso 1 1 calc R
C44 C 0.9313(2) -0.09640(15) 0.71678(14) 0.0345(5) Uani 1 1 d .
H44A H 0.9768 -0.1317 0.7598 0.041 Uiso 1 1 calc R
H44B H 0.9123 -0.1320 0.6714 0.041 Uiso 1 1 calc R
C45 C 0.8181(2) -0.06728(15) 0.72758(13) 0.0327(5) Uani 1 1 d .
H45A H 0.8370 -0.0373 0.7759 0.039 Uiso 1 1 calc R
H45B H 0.7698 -0.1177 0.7289 0.039 Uiso 1 1 calc R
C46 C 0.74813(19) -0.00762(14) 0.66452(12) 0.0274(4) Uani 1 1 d .
H46A H 0.6779 0.0133 0.6745 0.033 Uiso 1 1 calc R
H46B H 0.7219 -0.0391 0.6168 0.033 Uiso 1 1 calc R

loop_
_atom_site_aniso_label
_atom_site_aniso_U_11
_atom_site_aniso_U_22
_atom_site_aniso_U_33
_atom_site_aniso_U_23
_atom_site_aniso_U_13
_atom_site_aniso_U_12
Ni 0.01344(12) 0.02014(13) 0.01719(12) 0.00026(9) 0.00484(9) 0.00071(9)
S 0.0229(3) 0.0400(3) 0.0214(2) 0.0051(2) 0.00394(19) 0.0087(2)
P 0.0141(2) 0.0187(2) 0.0170(2) -0.00123(17) 0.00490(17) -0.00069(18)
Al 0.0149(3) 0.0284(3) 0.0267(3) 0.0050(2) 0.0058(2) 0.0034(2)
F1 0.0469(11) 0.0527(11) 0.0908(14) 0.0153(10) -0.0092(10) -0.0143(9)
F2 0.0530(12) 0.144(2) 0.0827(14) 0.0465(14) 0.0471(11) 0.0135(13)
F3 0.0420(10) 0.0730(13) 0.0731(12) 0.0474(10) 0.0042(8) 0.0005(9)
O1 0.0311(9) 0.0559(11) 0.0198(7) 0.0085(7) 0.0091(6) 0.0204(8)
O2 0.0496(12) 0.0594(13) 0.0349(10) -0.0064(9) -0.0082(8) 0.0149(10)
O3 0.0270(8) 0.0489(11) 0.0372(9) 0.0198(8) 0.0154(7) 0.0149(8)
N 0.0147(7) 0.0221(8) 0.0205(8) -0.0004(6) 0.0053(6) -0.0002(6)
C1 0.0162(9) 0.0260(10) 0.0215(9) -0.0014(8) 0.0069(7) 0.0000(8)
C2 0.0186(9) 0.0303(11) 0.0202(9) 0.0000(8) 0.0059(7) 0.0024(8)
C3 0.0168(9) 0.0353(11) 0.0198(9) -0.0015(8) 0.0049(7) 0.0020(8)
C4 0.0185(9) 0.0263(10) 0.0226(9) -0.0031(8) 0.0090(7) 0.0001(8)
C5 0.0197(10) 0.0349(12) 0.0266(10) -0.0020(9) 0.0082(8) 0.0006(9)
C6 0.0227(10) 0.0378(13) 0.0375(12) -0.0063(10) 0.0163(9) -0.0017(9)
C7 0.0340(12) 0.0407(13) 0.0324(11) -0.0016(10) 0.0203(10) -0.0030(10)
C8 0.0313(12) 0.0398(13) 0.0241(10) -0.0006(9) 0.0131(9) -0.0005(10)
C9 0.0207(9) 0.0244(10) 0.0221(9) -0.0036(8) 0.0089(7) -0.0012(8)
C10 0.0198(9) 0.0288(10) 0.0178(9) -0.0007(8) 0.0058(7) -0.0006(8)
C11 0.0309(12) 0.0311(12) 0.0561(15) 0.0002(11) 0.0155(11) 0.0073(10)
C12 0.0241(11) 0.0412(14) 0.0336(12) 0.0036(10) 0.0018(9) -0.0027(10)
C13 0.0266(13) 0.066(2) 0.0476(15) 0.0247(14) 0.0074(11) 0.0011(13)
C21 0.0187(9) 0.0224(9) 0.0198(9) -0.0043(7) 0.0058(7) -0.0004(8)
C22 0.0329(12) 0.0225(10) 0.0244(10) -0.0035(8) 0.0048(8) -0.0041(9)
C23 0.0441(14) 0.0273(11) 0.0255(10) -0.0076(9) 0.0005(9) -0.0046(10)
C24 0.0503(15) 0.0340(13) 0.0213(10) -0.0054(9) 0.0046(10) 0.0146(11)
C25 0.0334(12) 0.0452(14) 0.0222(10) -0.0045(9) 0.0117(9) 0.0035(11)
C26 0.0228(10) 0.0429(13) 0.0227(10) -0.0058(9) 0.0094(8) -0.0003(9)
C31 0.0168(8) 0.0201(9) 0.0196(8) -0.0017(7) 0.0066(7) -0.0009(7)
C32 0.0274(11) 0.0226(10) 0.0275(10) 0.0036(8) 0.0018(8) -0.0032(8)
C33 0.0400(14) 0.0259(11) 0.0342(12) 0.0042(9) 0.0053(10) -0.0094(10)
C34 0.0361(13) 0.0259(11) 0.0379(12) -0.0086(9) 0.0121(10) -0.0104(10)
C35 0.0284(11) 0.0324(12) 0.0277(10) -0.0065(9) 0.0030(9) -0.0109(9)
C36 0.0240(10) 0.0258(10) 0.0195(9) -0.0033(8) 0.0040(7) -0.0044(8)
C41 0.0175(9) 0.0207(9) 0.0236(9) 0.0025(7) 0.0069(7) 0.0009(7)
C42 0.0236(10) 0.0231(10) 0.0328(11) 0.0031(8) 0.0135(8) 0.0056(8)
C43 0.0243(11) 0.0284(11) 0.0391(12) 0.0075(9) 0.0110(9) 0.0086(9)
C44 0.0360(13) 0.0256(11) 0.0399(13) 0.0069(10) 0.0101(10) 0.0058(10)
C45 0.0320(12) 0.0274(11) 0.0372(12) 0.0089(9) 0.0099(9) -0.0001(9)
C46 0.0235(10) 0.0236(10) 0.0342(11) 0.0060(9) 0.0085(8) -0.0008(8)

loop_
_atom_type_symbol
_atom_type_description
_atom_type_scat_dispersion_real
_atom_type_scat_dispersion_imag
_atom_type_scat_source
C C 0.0033 0.0016 'International Tables Vol C Tables 4.2.6.8 and 6.1.1.4'
H H 0.0000 0.0000 'International Tables Vol C Tables 4.2.6.8 and 6.1.1.4'
Al Al 0.0645 0.0514 'International Tables Vol C Tables 4.2.6.8 and 6.1.1.4'
F F 0.0171 0.0103 'International Tables Vol C Tables 4.2.6.8 and 6.1.1.4'
N N 0.0061 0.0033 'International Tables Vol C Tables 4.2.6.8 and 6.1.1.4'
Ni Ni 0.3393 1.1124 'International Tables Vol C Tables 4.2.6.8 and 6.1.1.4'
O O 0.0106 0.0060 'International Tables Vol C Tables 4.2.6.8 and 6.1.1.4'
P P 0.1023 0.0942 'International Tables Vol C Tables 4.2.6.8 and 6.1.1.4'
S S 0.1246 0.1234 'International Tables Vol C Tables 4.2.6.8 and 6.1.1.4'

loop_
_geom_angle_atom_site_label_1
_geom_angle_atom_site_label_2
_geom_angle_atom_site_label_3
_geom_angle
C3 Ni N 85.35(8)
C3 Ni O1 172.90(9)
N Ni O1 93.17(7)
C3 Ni P 90.40(6)
N Ni P 172.15(5)
O1 Ni P 91.83(5)
O2 S O1 116.52(12)
O2 S O3 114.12(12)
O1 S O3 112.05(9)
O2 S C13 105.12(14)
O1 S C13 106.20(12)
O3 S C13 100.94(13)
C31 P C41 103.36(9)
C31 P C21 103.32(9)
C41 P C21 109.48(9)
C31 P Ni 113.92(6)
C41 P Ni 114.98(6)
C21 P Ni 110.92(6)
O3 Al N 100.64(7)
O3 Al C11 102.19(10)
N Al C11 112.47(10)
O3 Al C12 101.04(10)
N Al C12 115.92(9)
C11 Al C12 120.34(11)
S O1 Ni 137.68(10)
S O3 Al 132.64(11)
C1 N Al 123.30(14)
C1 N Ni 108.14(13)
Al N Ni 128.50(9)
N C1 C4 134.04(19)
N C1 C2 119.29(18)
C4 C1 C2 106.65(16)
C3 C2 C1 106.51(17)
C3 C2 C10 120.81(17)
C1 C2 C10 104.75(16)
C3 C2 H2 108.1
C1 C2 H2 108.1
C10 C2 H2 108.1
C2 C3 Ni 104.21(13)
C2 C3 H3A 110.9
Ni C3 H3A 110.9
C2 C3 H3B 110.9
Ni C3 H3B 110.9
H3A C3 H3B 108.9
C5 C4 C9 120.14(19)
C5 C4 C1 131.43(19)
C9 C4 C1 108.34(17)
C6 C5 C4 119.0(2)
C6 C5 H5 120.5
C4 C5 H5 120.5
C5 C6 C7 120.4(2)
C5 C6 H6 119.8
C7 C6 H6 119.8
C8 C7 C6 121.2(2)
C8 C7 H7 119.4
C6 C7 H7 119.4
C7 C8 C9 118.8(2)
C7 C8 H8 120.6
C9 C8 H8 120.6
C8 C9 C4 120.36(19)
C8 C9 C10 128.16(19)
C4 C9 C10 111.47(17)
C9 C10 C2 102.39(15)
C9 C10 H10A 111.3
C2 C10 H10A 111.3
C9 C10 H10B 111.3
C2 C10 H10B 111.3
H10A C10 H10B 109.2
Al C11 H11A 109.5
Al C11 H11B 109.5
H11A C11 H11B 109.5
Al C11 H11C 109.5
H11A C11 H11C 109.5
H11B C11 H11C 109.5
Al C12 H12A 109.5
Al C12 H12B 109.5
H12A C12 H12B 109.5
Al C12 H12C 109.5
H12A C12 H12C 109.5
H12B C12 H12C 109.5
F1 C13 F3 108.4(3)
F1 C13 F2 107.9(2)
F3 C13 F2 109.0(2)
F1 C13 S 111.85(19)
F3 C13 S 110.73(19)
F2 C13 S 108.9(2)
C22 C21 C26 110.65(17)
C22 C21 P 110.79(14)
C26 C21 P 118.67(14)
C22 C21 H21 105.2
C26 C21 H21 105.2
P C21 H21 105.2
C21 C22 C23 110.76(18)
C21 C22 H22A 109.5
C23 C22 H22A 109.5
C21 C22 H22B 109.5
C23 C22 H22B 109.5
H22A C22 H22B 108.1
C24 C23 C22 111.5(2)
C24 C23 H23A 109.3
C22 C23 H23A 109.3
C24 C23 H23B 109.3
C22 C23 H23B 109.3
H23A C23 H23B 108.0
C23 C24 C25 111.24(19)
C23 C24 H24A 109.4
C25 C24 H24A 109.4
C23 C24 H24B 109.4
C25 C24 H24B 109.4
H24A C24 H24B 108.0
C24 C25 C26 111.8(2)
C24 C25 H25A 109.3
C26 C25 H25A 109.3
C24 C25 H25B 109.3
C26 C25 H25B 109.3
H25A C25 H25B 107.9
C21 C26 C25 109.55(17)
C21 C26 H26A 109.8
C25 C26 H26A 109.8
C21 C26 H26B 109.8
C25 C26 H26B 109.8
H26A C26 H26B 108.2
C32 C31 C36 109.40(16)
C32 C31 P 110.54(13)
C36 C31 P 114.13(14)
C32 C31 H31 107.5
C36 C31 H31 107.5
P C31 H31 107.5
C31 C32 C33 111.18(18)
C31 C32 H32A 109.4
C33 C32 H32A 109.4
C31 C32 H32B 109.4
C33 C32 H32B 109.4
H32A C32 H32B 108.0
C34 C33 C32 111.12(19)
C34 C33 H33A 109.4
C32 C33 H33A 109.4
C34 C33 H33B 109.4
C32 C33 H33B 109.4
H33A C33 H33B 108.0
C35 C34 C33 110.74(19)
C35 C34 H34A 109.5
C33 C34 H34A 109.5
C35 C34 H34B 109.5
C33 C34 H34B 109.5
H34A C34 H34B 108.1
C34 C35 C36 111.63(19)
C34 C35 H35A 109.3
C36 C35 H35A 109.3
C34 C35 H35B 109.3
C36 C35 H35B 109.3
H35A C35 H35B 108.0
C35 C36 C31 109.91(17)
C35 C36 H36A 109.7
C31 C36 H36A 109.7
C35 C36 H36B 109.7
C31 C36 H36B 109.7
H36A C36 H36B 108.2
C42 C41 C46 111.12(17)
C42 C41 P 117.51(14)
C46 C41 P 113.40(14)
C42 C41 H41 104.4
C46 C41 H41 104.4
P C41 H41 104.4
C41 C42 C43 109.68(17)
C41 C42 H42A 109.7
C43 C42 H42A 109.7
C41 C42 H42B 109.7
C43 C42 H42B 109.7
H42A C42 H42B 108.2
C44 C43 C42 111.04(19)
C44 C43 H43A 109.4
C42 C43 H43A 109.4
C44 C43 H43B 109.4
C42 C43 H43B 109.4
H43A C43 H43B 108.0
C43 C44 C45 111.22(19)
C43 C44 H44A 109.4
C45 C44 H44A 109.4
C43 C44 H44B 109.4
C45 C44 H44B 109.4
H44A C44 H44B 108.0
C44 C45 C46 111.26(19)
C44 C45 H45A 109.4
C46 C45 H45A 109.4
C44 C45 H45B 109.4
C46 C45 H45B 109.4
H45A C45 H45B 108.0
C45 C46 C41 109.90(18)
C45 C46 H46A 109.7
C41 C46 H46A 109.7
C45 C46 H46B 109.7
C41 C46 H46B 109.7
H46A C46 H46B 108.2

loop_
_geom_bond_atom_site_label_1
_geom_bond_atom_site_label_2
_geom_bond_distance
Ni C3 1.9183(19)
Ni N 1.9949(17)
Ni O1 2.0450(15)
Ni P 2.1980(6)
S O2 1.4238(19)
S O1 1.4412(16)
S O3 1.4625(18)
S C13 1.795(3)
P C31 1.849(2)
P C41 1.855(2)
P C21 1.8576(19)
Al O3 1.8837(17)
Al N 1.9074(17)
Al C11 1.958(3)
Al C12 1.968(2)
F1 C13 1.309(4)
F2 C13 1.343(4)
F3 C13 1.329(3)
N C1 1.291(3)
C1 C4 1.479(3)
C1 C2 1.511(3)
C2 C3 1.506(3)
C2 C10 1.546(3)
C2 H2 1.0000
C3 H3A 0.9900
C3 H3B 0.9900
C4 C5 1.398(3)
C4 C9 1.404(3)
C5 C6 1.383(3)
C5 H5 0.9500
C6 C7 1.391(3)
C6 H6 0.9500
C7 C8 1.385(3)
C7 H7 0.9500
C8 C9 1.389(3)
C8 H8 0.9500
C9 C10 1.505(3)
C10 H10A 0.9900
C10 H10B 0.9900
C11 H11A 0.9800
C11 H11B 0.9800
C11 H11C 0.9800
C12 H12A 0.9800
C12 H12B 0.9800
C12 H12C 0.9800
C21 C22 1.533(3)
C21 C26 1.534(3)
C21 H21 1.0000
C22 C23 1.533(3)
C22 H22A 0.9900
C22 H22B 0.9900
C23 C24 1.518(4)
C23 H23A 0.9900
C23 H23B 0.9900
C24 C25 1.532(4)
C24 H24A 0.9900
C24 H24B 0.9900
C25 C26 1.535(3)
C25 H25A 0.9900
C25 H25B 0.9900
C26 H26A 0.9900
C26 H26B 0.9900
C31 C32 1.532(3)
C31 C36 1.537(3)
C31 H31 1.0000
C32 C33 1.532(3)
C32 H32A 0.9900
C32 H32B 0.9900
C33 C34 1.526(3)
C33 H33A 0.9900
C33 H33B 0.9900
C34 C35 1.520(3)
C34 H34A 0.9900
C34 H34B 0.9900
C35 C36 1.529(3)
C35 H35A 0.9900
C35 H35B 0.9900
C36 H36A 0.9900
C36 H36B 0.9900
C41 C42 1.527(3)
C41 C46 1.536(3)
C41 H41 1.0000
C42 C43 1.531(3)
C42 H42A 0.9900
C42 H42B 0.9900
C43 C44 1.525(3)
C43 H43A 0.9900
C43 H43B 0.9900
C44 C45 1.526(3)
C44 H44A 0.9900
C44 H44B 0.9900
C45 C46 1.535(3)
C45 H45A 0.9900
C45 H45B 0.9900
C46 H46A 0.9900
C46 H46B 0.9900

loop_
_geom_torsion_atom_site_label_1
_geom_torsion_atom_site_label_2
_geom_torsion_atom_site_label_3
_geom_torsion_atom_site_label_4
_geom_torsion
C3 Ni P C31 -74.69(10)
O1 Ni P C31 98.57(9)
C3 Ni P C41 44.36(10)
O1 Ni P C41 -142.38(9)
C3 Ni P C21 169.25(10)
O1 Ni P C21 -17.49(9)
O2 S O1 Ni -144.25(18)
O3 S O1 Ni -10.2(2)
C13 S O1 Ni 99.1(2)
N Ni O1 S 31.95(19)
P Ni O1 S -154.10(18)
O2 S O3 Al 99.15(18)
O1 S O3 Al -36.0(2)
C13 S O3 Al -148.67(16)
N Al O3 S 40.26(18)
C11 Al O3 S 156.27(17)
C12 Al O3 S -79.07(18)
O3 Al N C1 172.99(17)
C11 Al N C1 64.92(19)
C12 Al N C1 -79.07(19)
O3 Al N Ni -3.82(13)
C11 Al N Ni -111.89(13)
C12 Al N Ni 104.12(13)
C3 Ni N C1 -22.34(15)
O1 Ni N C1 164.62(14)
C3 Ni N Al 154.86(13)
O1 Ni N Al -18.18(12)
Al N C1 C4 3.2(3)
Ni N C1 C4 -179.4(2)
Al N C1 C2 -175.06(14)
Ni N C1 C2 2.3(2)
N C1 C2 C3 26.0(3)
C4 C1 C2 C3 -152.67(17)
N C1 C2 C10 155.11(19)
C4 C1 C2 C10 -23.6(2)
C1 C2 C3 Ni -40.47(18)
C10 C2 C3 Ni -159.55(16)
N Ni C3 C2 35.13(14)
P Ni C3 C2 -138.26(14)
N C1 C4 C5 18.3(4)
C2 C1 C4 C5 -163.3(2)
N C1 C4 C9 -165.4(2)
C2 C1 C4 C9 13.0(2)
C9 C4 C5 C6 -1.2(3)
C1 C4 C5 C6 174.8(2)
C4 C5 C6 C7 -0.3(4)
C5 C6 C7 C8 1.3(4)
C6 C7 C8 C9 -0.9(4)
C7 C8 C9 C4 -0.6(3)
C7 C8 C9 C10 -178.9(2)
C5 C4 C9 C8 1.6(3)
C1 C4 C9 C8 -175.2(2)
C5 C4 C9 C10 -179.80(19)
C1 C4 C9 C10 3.4(2)
C8 C9 C10 C2 160.7(2)
C4 C9 C10 C2 -17.7(2)
C3 C2 C10 C9 144.45(19)
C1 C2 C10 C9 24.5(2)
O2 S C13 F1 177.7(2)
O1 S C13 F1 -58.2(2)
O3 S C13 F1 58.8(2)
O2 S C13 F3 56.8(3)
O1 S C13 F3 -179.2(2)
O3 S C13 F3 -62.1(2)
O2 S C13 F2 -63.1(2)
O1 S C13 F2 61.0(2)
O3 S C13 F2 178.00(18)
C31 P C21 C22 168.27(14)
C41 P C21 C22 58.65(16)
Ni P C21 C22 -69.28(15)
C31 P C21 C26 38.65(19)
C41 P C21 C26 -70.96(18)
Ni P C21 C26 161.10(15)
C26 C21 C22 C23 -57.6(2)
P C21 C22 C23 168.64(16)
C21 C22 C23 C24 55.7(3)
C22 C23 C24 C25 -54.3(3)
C23 C24 C25 C26 55.3(3)
C22 C21 C26 C25 57.8(2)
P C21 C26 C25 -172.52(16)
C24 C25 C26 C21 -56.8(3)
C41 P C31 C32 -178.95(14)
C21 P C31 C32 66.94(16)
Ni P C31 C32 -53.48(15)
C41 P C31 C36 -55.14(16)
C21 P C31 C36 -169.25(15)
Ni P C31 C36 70.32(15)
C36 C31 C32 C33 57.9(2)
P C31 C32 C33 -175.58(16)
C31 C32 C33 C34 -56.4(3)
C32 C33 C34 C35 54.7(3)
C33 C34 C35 C36 -56.1(3)
C34 C35 C36 C31 58.2(2)
C32 C31 C36 C35 -58.3(2)
P C31 C36 C35 177.27(15)
C31 P C41 C42 -58.83(17)
C21 P C41 C42 50.76(18)
Ni P C41 C42 176.39(13)
C31 P C41 C46 169.26(15)
C21 P C41 C46 -81.15(16)
Ni P C41 C46 44.49(16)
C46 C41 C42 C43 -58.4(2)
P C41 C42 C43 168.66(15)
C41 C42 C43 C44 57.4(2)
C42 C43 C44 C45 -56.3(3)
C43 C44 C45 C46 55.5(3)
C44 C45 C46 C41 -55.7(3)
C42 C41 C46 C45 57.6(2)
P C41 C46 C45 -167.44(15)
